data_4087089
loop_
_publ_author_name
'Siek, Sopheavy'
'Burks, Dalton B.'
'Gerlach, Deidra L.'
'Liang, Guangchao'
'Tesh, Jamie M.'
'Thompson, Courtney R.'
'Qu, Fengrui'
'Shankwitz, Jennifer E.'
'Vasquez, Robert M.'
'Chambers, Nicole'
'Szulczewski, Gregory J.'
'Grotjahn, Douglas B.'
'Webster, Charles Edwin'
'Papish, Elizabeth T.'

_publ_section_title
;
 Iridium and Ruthenium Complexes of N-Heterocyclic Carbene- and
 Pyridinol-Derived Chelates as Catalysts for Aqueous Carbon Dioxide
 Hydrogenation and Formic Acid Dehydrogenation: The Role of the Alkali
 Metal
;
_journal_issue 6
_journal_name_full Organometallics
_journal_page_first 1091
_journal_paper_doi 10.1021/acs.organomet.6b00806
_journal_volume 36
_journal_year 2017
_chemical_formula_moiety
;
C22 H26 Cl N2 O2 Ru, 1.773(C H4 O), Cl, 0.454(H2 O)
;
_chemical_formula_sum 'C23.77 H34 Cl2 N2 O4.23 Ru'
_chemical_formula_weight 587.41
_chemical_name_common '5Ru [(p-cym)RuCl(6,6'-dmbp)]Cl'
_space_group_crystal_system monoclinic
_space_group_IT_number 14
_space_group_name_Hall '-P 2yn'
_space_group_name_H-M_alt 'P 1 21/n 1'
_symmetry_space_group_name_Hall '-P 2yn'
_symmetry_space_group_name_H-M 'P 1 21/n 1'
_atom_sites_solution_hydrogens mixed
_atom_sites_solution_primary direct
_atom_sites_solution_secondary difmap
_audit_creation_method SHELXL-2014/7
_cell_angle_alpha 90
_cell_angle_beta 109.2720(10)
_cell_angle_gamma 90
_cell_formula_units_Z 4
_cell_length_a 14.1820(3)
_cell_length_b 14.0104(3)
_cell_length_c 14.2635(3)
_cell_measurement_reflns_used 9951
_cell_measurement_temperature 173(2)
_cell_measurement_theta_max 25.8746
_cell_measurement_theta_min 2.2796
_cell_volume 2675.28(10)
_computing_cell_refinement 'SAINT V8.34A (Bruker, 2013)'
_computing_data_collection 'APEX2 V2013.10-0 (Bruker, 2013)'
_computing_data_reduction 'SAINT V8.34A (Bruker, 2013)'
_computing_molecular_graphics 'Mercury CSD 3.5.1 (2014)'
_computing_structure_refinement 'SHELXL-2014/7 (Sheldrick, 2014)'
_computing_structure_solution 'SHELXT (Sheldrick, 2015)'
_diffrn_ambient_temperature 173(2)
_diffrn_measured_fraction_theta_full 1.000
_diffrn_measured_fraction_theta_max 0.999
_diffrn_measurement_device_type 'Bruker AXS SMART APEX2 CCD diffractometer'
_diffrn_measurement_method 'phi and omega scans'
_diffrn_radiation_type MoK\a
_diffrn_radiation_wavelength 0.71073
_diffrn_reflns_av_R_equivalents 0.0462
_diffrn_reflns_av_unetI/netI 0.0307
_diffrn_reflns_Laue_measured_fraction_full 1.000
_diffrn_reflns_Laue_measured_fraction_max 0.999
_diffrn_reflns_limit_h_max 15
_diffrn_reflns_limit_h_min -17
_diffrn_reflns_limit_k_max 17
_diffrn_reflns_limit_k_min -17
_diffrn_reflns_limit_l_max 16
_diffrn_reflns_limit_l_min -17
_diffrn_reflns_number 40954
_diffrn_reflns_point_group_measured_fraction_full 1.000
_diffrn_reflns_point_group_measured_fraction_max 0.999
_diffrn_reflns_theta_full 25.242
_diffrn_reflns_theta_max 26.332
_diffrn_reflns_theta_min 1.756
_diffrn_source 'fine focused sealed X-ray tube'
_exptl_absorpt_coefficient_mu 0.817
_exptl_absorpt_correction_T_max 0.7454
_exptl_absorpt_correction_T_min 0.6623
_exptl_absorpt_correction_type multi-scan
_exptl_absorpt_process_details 'SADABS v2014/5 (Bruker AXS Inc., 2014)'
_exptl_crystal_colour orange
_exptl_crystal_density_diffrn 1.458
_exptl_crystal_description plate
_exptl_crystal_F_000 1210
_exptl_crystal_size_max 0.260
_exptl_crystal_size_mid 0.160
_exptl_crystal_size_min 0.070
_refine_diff_density_max 0.390
_refine_diff_density_min -0.410
_refine_diff_density_rms 0.071
_refine_ls_extinction_method none
_refine_ls_goodness_of_fit_ref 1.073
_refine_ls_hydrogen_treatment mixed
_refine_ls_matrix_type full
_refine_ls_number_parameters 338
_refine_ls_number_reflns 5442
_refine_ls_number_restraints 8
_refine_ls_restrained_S_all 1.072
_refine_ls_R_factor_all 0.0469
_refine_ls_R_factor_gt 0.0349
_refine_ls_shift/su_max 0.045
_refine_ls_shift/su_mean 0.001
_refine_ls_structure_factor_coef Fsqd
_refine_ls_weighting_details 'w=1/[\s^2^(Fo^2^)+(0.0234P)^2^+3.8458P] where P=(Fo^2^+2Fc^2^)/3'
_refine_ls_weighting_scheme calc
_refine_ls_wR_factor_gt 0.0688
_refine_ls_wR_factor_ref 0.0727
_reflns_Friedel_coverage 0.000
_reflns_number_gt 4596
_reflns_number_total 5442
_reflns_threshold_expression 'I > 2\s(I)'
_cod_data_source_file om6b00806_si_003.cif
_cod_data_source_block complex5Ru_DLG5_0m_mz
_cod_depositor_comments 'Adding full bibliography for 4087084--4087091.cif.'
_cod_database_code 4087089
_shelx_shelxl_version_number 2014/7
_shelx_space_group_comment
;
The symmetry employed for this shelxl refinement is uniquely defined
by the following loop, which should always be used as a source of
symmetry information in preference to the above space-group names.
They are only intended as comments.
;
_shelx_estimated_absorpt_t_min 0.816
_shelx_estimated_absorpt_t_max 0.945

loop_
_space_group_symop_operation_xyz
'x, y, z'
'-x+1/2, y+1/2, -z+1/2'
'-x, -y, -z'
'x-1/2, -y-1/2, z-1/2'

loop_
_atom_site_label
_atom_site_type_symbol
_atom_site_fract_x
_atom_site_fract_y
_atom_site_fract_z
_atom_site_U_iso_or_equiv
_atom_site_adp_type
_atom_site_occupancy
_atom_site_site_symmetry_order
_atom_site_calc_flag
_atom_site_refinement_flags_posn
_atom_site_refinement_flags_adp
_atom_site_refinement_flags_occupancy
_atom_site_disorder_assembly
_atom_site_disorder_group
C1 C 0.3501(3) 0.2631(3) 0.1308(2) 0.0496(10) Uani 1 1 d . . . . .
H1A H 0.2965 0.2732 0.0675 0.074 Uiso 1 1 calc R U . . .
H1B H 0.3568 0.1948 0.1459 0.074 Uiso 1 1 calc R U . . .
H1C H 0.4131 0.2876 0.1259 0.074 Uiso 1 1 calc R U . . .
C2 C 0.3955(2) 0.3133(2) 0.2999(2) 0.0271(7) Uani 1 1 d . . . . .
C3 C 0.4891(2) 0.2706(2) 0.3228(2) 0.0315(7) Uani 1 1 d . . . . .
H3 H 0.5072 0.2367 0.2737 0.038 Uiso 1 1 calc R U . . .
C4 C 0.5547(2) 0.2788(2) 0.4181(2) 0.0341(7) Uani 1 1 d . . . . .
H4 H 0.6187 0.2498 0.4355 0.041 Uiso 1 1 calc R U . . .
C5 C 0.5276(2) 0.3290(2) 0.4886(2) 0.0293(7) Uani 1 1 d . . . . .
H5 H 0.5732 0.3364 0.5540 0.035 Uiso 1 1 calc R U . . .
C6 C 0.4329(2) 0.3682(2) 0.4621(2) 0.0227(6) Uani 1 1 d . . . . .
C7 C 0.3974(2) 0.42396(19) 0.5310(2) 0.0219(6) Uani 1 1 d . . . . .
C8 C 0.4560(2) 0.4433(2) 0.6277(2) 0.0279(7) Uani 1 1 d . . . . .
H8 H 0.5222 0.4190 0.6535 0.033 Uiso 1 1 calc R U . . .
C9 C 0.4166(2) 0.4985(2) 0.6860(2) 0.0307(7) Uani 1 1 d . . . . .
H9 H 0.4553 0.5112 0.7531 0.037 Uiso 1 1 calc R U . . .
C10 C 0.3221(2) 0.5349(2) 0.6473(2) 0.0275(7) Uani 1 1 d . . . . .
H10 H 0.2946 0.5733 0.6867 0.033 Uiso 1 1 calc R U . . .
C11 C 0.2670(2) 0.5143(2) 0.5487(2) 0.0225(6) Uani 1 1 d . . . . .
C12 C 0.1305(2) 0.6084(2) 0.5556(2) 0.0354(8) Uani 1 1 d . . . . .
H12A H 0.0650 0.6299 0.5119 0.053 Uiso 1 1 calc R U . . .
H12B H 0.1730 0.6640 0.5816 0.053 Uiso 1 1 calc R U . . .
H12C H 0.1223 0.5718 0.6109 0.053 Uiso 1 1 calc R U . . .
C13 C 0.0383(3) 0.5048(3) 0.1470(2) 0.0423(9) Uani 1 1 d . . . . .
H13A H 0.0505 0.5680 0.1781 0.063 Uiso 1 1 calc R U . . .
H13B H -0.0333 0.4972 0.1111 0.063 Uiso 1 1 calc R U . . .
H13C H 0.0755 0.4986 0.1004 0.063 Uiso 1 1 calc R U . . .
C14 C 0.0721(2) 0.4294(2) 0.2255(2) 0.0275(7) Uani 1 1 d . . . . .
C15 C 0.1198(2) 0.3463(2) 0.2089(2) 0.0269(7) Uani 1 1 d . . . . .
H15 H 0.1420 0.3429 0.1494 0.032 Uiso 1 1 calc R U . . .
C16 C 0.1543(2) 0.2766(2) 0.2841(2) 0.0265(6) Uani 1 1 d . . . . .
H16 H 0.1992 0.2248 0.2754 0.032 Uiso 1 1 calc R U . . .
C17 C 0.1403(2) 0.2866(2) 0.3777(2) 0.0252(6) Uani 1 1 d . . . . .
C18 C 0.0951(2) 0.3727(2) 0.3939(2) 0.0259(6) Uani 1 1 d . . . . .
H18 H 0.0983 0.3889 0.4632 0.031 Uiso 1 1 calc R U . . .
C19 C 0.0609(2) 0.4429(2) 0.3194(2) 0.0265(6) Uani 1 1 d . . . . .
H19 H 0.0413 0.5072 0.3373 0.032 Uiso 1 1 calc R U . . .
C20 C 0.1729(2) 0.2130(2) 0.4595(2) 0.0347(8) Uani 1 1 d . . . . .
H20 H 0.1882 0.2480 0.5239 0.042 Uiso 1 1 calc R U . . .
C21 C 0.2659(3) 0.1577(3) 0.4637(3) 0.0491(10) Uani 1 1 d . . . . .
H21A H 0.2866 0.1178 0.5234 0.074 Uiso 1 1 calc R U . . .
H21B H 0.3196 0.2025 0.4656 0.074 Uiso 1 1 calc R U . . .
H21C H 0.2517 0.1172 0.4046 0.074 Uiso 1 1 calc R U . . .
C22 C 0.0843(3) 0.1473(3) 0.4507(4) 0.0867(18) Uani 1 1 d . . . . .
H22A H 0.1008 0.1051 0.5087 0.130 Uiso 1 1 calc R U . . .
H22B H 0.0697 0.1087 0.3902 0.130 Uiso 1 1 calc R U . . .
H22C H 0.0257 0.1858 0.4475 0.130 Uiso 1 1 calc R U . . .
C23 C 0.8426(3) 0.2644(3) 0.2205(3) 0.0597(11) Uani 1 1 d . . . . .
H23A H 0.8955 0.3102 0.2227 0.090 Uiso 1 1 calc R U . . .
H23B H 0.8323 0.2214 0.1637 0.090 Uiso 1 1 calc R U . . .
H23C H 0.8622 0.2271 0.2820 0.090 Uiso 1 1 calc R U . . .
N1 N 0.36582(16) 0.35886(16) 0.36867(16) 0.0217(5) Uani 1 1 d . . . . .
N2 N 0.30227(16) 0.45691(16) 0.49225(16) 0.0206(5) Uani 1 1 d . . . . .
O1 O 0.32650(15) 0.31317(16) 0.20899(15) 0.0349(5) Uani 1 1 d . . . . .
O2 O 0.17624(14) 0.54925(15) 0.50055(14) 0.0271(5) Uani 1 1 d . . . . .
O3 O 0.7536(2) 0.31370(19) 0.2103(2) 0.0557(7) Uani 1 1 d . . . . .
H3A H 0.7078 0.2743 0.2063 0.084 Uiso 1 1 calc R U . . .
O4 O 0.7304(3) 0.1508(3) 0.3858(3) 0.0797(16) Uani 0.773(5) 1 d . . P A 1
H4A H 0.6883 0.1487 0.3284 0.119 Uiso 0.773(5) 1 calc R U P A 1
C24 C 0.7883(5) 0.0706(4) 0.4022(5) 0.0717(19) Uani 0.773(5) 1 d . . P A 1
H24A H 0.8494 0.0838 0.3868 0.108 Uiso 0.773(5) 1 calc R U P A 1
H24B H 0.7512 0.0189 0.3595 0.108 Uiso 0.773(5) 1 calc R U P A 1
H24C H 0.8057 0.0516 0.4720 0.108 Uiso 0.773(5) 1 calc R U P A 1
O5 O 0.7068(12) 0.0889(9) 0.5226(10) 0.068(4) Uani 0.227(5) 1 d D . P A 2
H5A H 0.709(18) 0.078(13) 0.465(7) 0.102 Uiso 0.227(5) 1 d D U P A 2
H5B H 0.702(18) 0.036(7) 0.548(13) 0.102 Uiso 0.227(5) 1 d D U P A 2
O6 O 0.7218(13) 0.0088(9) 0.3486(9) 0.068(5) Uani 0.227(5) 1 d D . P A 2
H6A H 0.694(13) 0.042(10) 0.297(8) 0.103 Uiso 0.227(5) 1 d D U P A 2
H6B H 0.713(7) -0.049(3) 0.330(12) 0.103 Uiso 0.227(5) 1 d D U P A 2
Cl1 Cl 0.27485(6) 0.55689(6) 0.29345(6) 0.03472(19) Uani 1 1 d . . . . .
Cl2 Cl 0.60292(6) 0.14277(7) 0.16042(6) 0.0401(2) Uani 1 1 d D . . . .
Ru1 Ru 0.21967(2) 0.41152(2) 0.34650(2) 0.01888(7) Uani 1 1 d . . . . .

loop_
_atom_site_aniso_label
_atom_site_aniso_U_11
_atom_site_aniso_U_22
_atom_site_aniso_U_33
_atom_site_aniso_U_23
_atom_site_aniso_U_13
_atom_site_aniso_U_12
C1 0.045(2) 0.075(3) 0.0318(18) -0.0192(18) 0.0155(16) 0.001(2)
C2 0.0267(16) 0.0282(16) 0.0262(15) 0.0001(13) 0.0087(13) -0.0022(13)
C3 0.0303(16) 0.0298(17) 0.0395(18) -0.0028(14) 0.0183(14) 0.0023(14)
C4 0.0253(16) 0.0335(18) 0.0433(19) 0.0020(15) 0.0109(14) 0.0071(13)
C5 0.0263(16) 0.0292(17) 0.0295(16) 0.0023(13) 0.0053(13) 0.0040(13)
C6 0.0214(14) 0.0205(14) 0.0243(14) 0.0052(12) 0.0049(12) -0.0001(12)
C7 0.0204(13) 0.0206(15) 0.0238(14) 0.0037(11) 0.0060(11) -0.0005(11)
C8 0.0248(15) 0.0297(16) 0.0244(15) 0.0020(12) 0.0015(12) 0.0003(13)
C9 0.0314(16) 0.0381(19) 0.0193(14) -0.0012(13) 0.0037(12) -0.0042(14)
C10 0.0291(16) 0.0308(17) 0.0227(15) -0.0035(12) 0.0087(12) -0.0046(13)
C11 0.0209(14) 0.0246(15) 0.0227(14) -0.0006(12) 0.0080(11) -0.0021(12)
C12 0.0280(16) 0.048(2) 0.0314(16) -0.0052(15) 0.0115(13) 0.0079(15)
C13 0.0384(19) 0.046(2) 0.0313(18) 0.0093(16) -0.0034(15) 0.0037(16)
C14 0.0189(14) 0.0308(17) 0.0256(15) -0.0006(12) -0.0025(12) -0.0040(12)
C15 0.0247(15) 0.0340(17) 0.0184(14) -0.0053(12) 0.0021(12) -0.0058(13)
C16 0.0225(14) 0.0261(16) 0.0268(15) -0.0065(12) 0.0026(12) -0.0052(12)
C17 0.0241(15) 0.0248(15) 0.0254(14) -0.0002(12) 0.0064(12) -0.0072(12)
C18 0.0187(14) 0.0317(16) 0.0277(15) -0.0055(13) 0.0080(12) -0.0085(12)
C19 0.0187(14) 0.0261(15) 0.0315(16) -0.0028(12) 0.0040(12) -0.0025(12)
C20 0.0364(18) 0.0323(18) 0.0328(17) 0.0083(14) 0.0077(14) -0.0050(14)
C21 0.066(3) 0.039(2) 0.041(2) 0.0122(16) 0.0157(18) 0.0158(19)
C22 0.060(3) 0.075(3) 0.104(4) 0.052(3) -0.002(3) -0.030(3)
C23 0.038(2) 0.081(3) 0.055(2) -0.019(2) 0.0085(18) -0.008(2)
N1 0.0203(12) 0.0218(13) 0.0230(12) 0.0008(10) 0.0070(10) -0.0006(10)
N2 0.0190(11) 0.0226(12) 0.0189(11) 0.0002(10) 0.0044(9) -0.0027(10)
O1 0.0301(12) 0.0496(14) 0.0255(11) -0.0073(10) 0.0097(9) 0.0027(10)
O2 0.0231(10) 0.0330(11) 0.0241(10) -0.0047(9) 0.0064(8) 0.0048(9)
O3 0.0500(16) 0.0544(17) 0.0604(17) -0.0264(14) 0.0152(14) -0.0079(13)
O4 0.088(3) 0.098(3) 0.041(2) -0.008(2) 0.005(2) 0.052(3)
C24 0.086(5) 0.052(4) 0.066(4) 0.012(3) 0.011(3) 0.016(3)
O5 0.087(10) 0.052(8) 0.053(8) -0.010(6) 0.009(7) 0.010(8)
O6 0.129(13) 0.042(7) 0.033(6) 0.013(6) 0.025(7) 0.025(8)
Cl1 0.0279(4) 0.0331(4) 0.0382(4) 0.0137(3) 0.0040(3) -0.0062(3)
Cl2 0.0309(4) 0.0568(6) 0.0329(4) -0.0060(4) 0.0109(3) -0.0062(4)
Ru1 0.01715(11) 0.02077(12) 0.01731(11) -0.00025(9) 0.00379(8) -0.00137(10)

loop_
_atom_type_symbol
_atom_type_description
_atom_type_scat_dispersion_real
_atom_type_scat_dispersion_imag
_atom_type_scat_source
C C 0.0033 0.0016 'International Tables Vol C Tables 4.2.6.8 and 6.1.1.4'
H H 0.0000 0.0000 'International Tables Vol C Tables 4.2.6.8 and 6.1.1.4'
N N 0.0061 0.0033 'International Tables Vol C Tables 4.2.6.8 and 6.1.1.4'
O O 0.0106 0.0060 'International Tables Vol C Tables 4.2.6.8 and 6.1.1.4'
Cl Cl 0.1484 0.1585 'International Tables Vol C Tables 4.2.6.8 and 6.1.1.4'
Ru Ru -1.2594 0.8363 'International Tables Vol C Tables 4.2.6.8 and 6.1.1.4'

loop_
_geom_angle_atom_site_label_1
_geom_angle_atom_site_label_2
_geom_angle_atom_site_label_3
_geom_angle
O1 C1 H1A 109.5
O1 C1 H1B 109.5
H1A C1 H1B 109.5
O1 C1 H1C 109.5
H1A C1 H1C 109.5
H1B C1 H1C 109.5
O1 C2 N1 113.6(2)
O1 C2 C3 124.1(3)
N1 C2 C3 122.3(3)
C4 C3 C2 118.6(3)
C4 C3 H3 120.7
C2 C3 H3 120.7
C3 C4 C5 120.1(3)
C3 C4 H4 120.0
C5 C4 H4 120.0
C4 C5 C6 118.8(3)
C4 C5 H5 120.6
C6 C5 H5 120.6
N1 C6 C5 122.0(3)
N1 C6 C7 114.9(2)
C5 C6 C7 123.1(3)
N2 C7 C8 121.9(3)
N2 C7 C6 115.0(2)
C8 C7 C6 123.0(3)
C7 C8 C9 118.7(3)
C7 C8 H8 120.6
C9 C8 H8 120.6
C10 C9 C8 120.2(3)
C10 C9 H9 119.9
C8 C9 H9 119.9
C9 C10 C11 118.5(3)
C9 C10 H10 120.7
C11 C10 H10 120.7
O2 C11 N2 113.4(2)
O2 C11 C10 124.5(3)
N2 C11 C10 122.2(3)
O2 C12 H12A 109.5
O2 C12 H12B 109.5
H12A C12 H12B 109.5
O2 C12 H12C 109.5
H12A C12 H12C 109.5
H12B C12 H12C 109.5
C14 C13 H13A 109.5
C14 C13 H13B 109.5
H13A C13 H13B 109.5
C14 C13 H13C 109.5
H13A C13 H13C 109.5
H13B C13 H13C 109.5
C15 C14 C19 118.7(3)
C15 C14 C13 120.8(3)
C19 C14 C13 120.4(3)
C15 C14 Ru1 70.00(15)
C19 C14 Ru1 69.72(15)
C13 C14 Ru1 129.8(2)
C14 C15 C16 120.7(3)
C14 C15 Ru1 73.17(16)
C16 C15 Ru1 69.55(15)
C14 C15 H15 119.0
C16 C15 H15 119.0
Ru1 C15 H15 119.0
C15 C16 C17 121.7(3)
C15 C16 Ru1 72.71(16)
C17 C16 Ru1 72.60(16)
C15 C16 H16 118.8
C17 C16 H16 118.8
Ru1 C16 H16 118.8
C16 C17 C18 116.6(3)
C16 C17 C20 123.8(3)
C18 C17 C20 119.5(3)
C16 C17 Ru1 69.49(16)
C18 C17 Ru1 69.29(16)
C20 C17 Ru1 130.7(2)
C19 C18 C17 122.0(3)
C19 C18 Ru1 72.67(17)
C17 C18 Ru1 72.72(16)
C19 C18 H18 118.6
C17 C18 H18 118.6
Ru1 C18 H18 118.6
C18 C19 C14 120.2(3)
C18 C19 Ru1 69.55(16)
C14 C19 Ru1 73.24(16)
C18 C19 H19 119.4
C14 C19 H19 119.4
Ru1 C19 H19 119.4
C17 C20 C21 114.8(3)
C17 C20 C22 108.3(3)
C21 C20 C22 112.1(3)
C17 C20 H20 107.1
C21 C20 H20 107.1
C22 C20 H20 107.1
C20 C21 H21A 109.5
C20 C21 H21B 109.5
H21A C21 H21B 109.5
C20 C21 H21C 109.5
H21A C21 H21C 109.5
H21B C21 H21C 109.5
C20 C22 H22A 109.5
C20 C22 H22B 109.5
H22A C22 H22B 109.5
C20 C22 H22C 109.5
H22A C22 H22C 109.5
H22B C22 H22C 109.5
O3 C23 H23A 109.5
O3 C23 H23B 109.5
H23A C23 H23B 109.5
O3 C23 H23C 109.5
H23A C23 H23C 109.5
H23B C23 H23C 109.5
C2 N1 C6 118.1(2)
C2 N1 Ru1 125.42(18)
C6 N1 Ru1 116.38(18)
C11 N2 C7 118.3(2)
C11 N2 Ru1 124.90(18)
C7 N2 Ru1 116.75(18)
C2 O1 C1 117.7(2)
C11 O2 C12 117.6(2)
C23 O3 H3A 109.5
C24 O4 H4A 109.5
O4 C24 H24A 109.5
O4 C24 H24B 109.5
H24A C24 H24B 109.5
O4 C24 H24C 109.5
H24A C24 H24C 109.5
H24B C24 H24C 109.5
H5A O5 H5B 107(4)
H6A O6 H6B 106(3)
N2 Ru1 N1 76.22(9)
N2 Ru1 C18 90.73(10)
N1 Ru1 C18 136.48(10)
N2 Ru1 C16 133.53(10)
N1 Ru1 C16 91.28(10)
C18 Ru1 C16 67.97(11)
N2 Ru1 C19 108.35(10)
N1 Ru1 C19 171.13(10)
C18 Ru1 C19 37.78(11)
C16 Ru1 C19 80.07(11)
N2 Ru1 C17 101.20(9)
N1 Ru1 C17 103.43(10)
C18 Ru1 C17 37.99(11)
C16 Ru1 C17 37.90(11)
C19 Ru1 C17 68.48(11)
N2 Ru1 C15 169.29(10)
N1 Ru1 C15 107.30(10)
C18 Ru1 C15 79.79(11)
C16 Ru1 C15 37.74(11)
C19 Ru1 C15 66.84(11)
C17 Ru1 C15 68.24(11)
N2 Ru1 C14 142.57(10)
N1 Ru1 C14 140.36(10)
C18 Ru1 C14 67.51(11)
C16 Ru1 C14 67.49(11)
C19 Ru1 C14 37.04(11)
C17 Ru1 C14 80.52(11)
C15 Ru1 C14 36.83(11)
N2 Ru1 Cl1 85.54(6)
N1 Ru1 Cl1 86.44(6)
C18 Ru1 Cl1 134.45(8)
C16 Ru1 Cl1 138.97(8)
C19 Ru1 Cl1 101.35(8)
C17 Ru1 Cl1 169.08(8)
C15 Ru1 Cl1 104.63(8)
C14 Ru1 Cl1 88.91(8)

loop_
_geom_bond_atom_site_label_1
_geom_bond_atom_site_label_2
_geom_bond_distance
C1 O1 1.448(4)
C1 H1A 0.9800
C1 H1B 0.9800
C1 H1C 0.9800
C2 O1 1.342(3)
C2 N1 1.349(4)
C2 C3 1.393(4)
C3 C4 1.375(4)
C3 H3 0.9500
C4 C5 1.381(4)
C4 H4 0.9500
C5 C6 1.383(4)
C5 H5 0.9500
C6 N1 1.364(3)
C6 C7 1.469(4)
C7 N2 1.359(3)
C7 C8 1.382(4)
C8 C9 1.382(4)
C8 H8 0.9500
C9 C10 1.369(4)
C9 H9 0.9500
C10 C11 1.395(4)
C10 H10 0.9500
C11 O2 1.337(3)
C11 N2 1.345(4)
C12 O2 1.436(3)
C12 H12A 0.9800
C12 H12B 0.9800
C12 H12C 0.9800
C13 C14 1.498(4)
C13 H13A 0.9800
C13 H13B 0.9800
C13 H13C 0.9800
C14 C15 1.406(4)
C14 C19 1.413(4)
C14 Ru1 2.245(3)
C15 C16 1.413(4)
C15 Ru1 2.204(3)
C15 H15 1.0000
C16 C17 1.419(4)
C16 Ru1 2.163(3)
C16 H16 1.0000
C17 C18 1.421(4)
C17 C20 1.511(4)
C17 Ru1 2.204(3)
C18 C19 1.412(4)
C18 Ru1 2.159(3)
C18 H18 1.0000
C19 Ru1 2.199(3)
C19 H19 1.0000
C20 C21 1.513(5)
C20 C22 1.529(5)
C20 H20 1.0000
C21 H21A 0.9800
C21 H21B 0.9800
C21 H21C 0.9800
C22 H22A 0.9800
C22 H22B 0.9800
C22 H22C 0.9800
C23 O3 1.404(4)
C23 H23A 0.9800
C23 H23B 0.9800
C23 H23C 0.9800
N1 Ru1 2.123(2)
N2 Ru1 2.119(2)
O3 H3A 0.8400
O4 C24 1.364(6)
O4 H4A 0.8400
C24 H24A 0.9800
C24 H24B 0.9800
C24 H24C 0.9800
O5 H5A 0.85(2)
O5 H5B 0.84(2)
O6 H6A 0.851(18)
O6 H6B 0.85(2)
Cl1 Ru1 2.3925(8)

loop_
_geom_torsion_atom_site_label_1
_geom_torsion_atom_site_label_2
_geom_torsion_atom_site_label_3
_geom_torsion_atom_site_label_4
_geom_torsion
O1 C2 C3 C4 177.6(3)
N1 C2 C3 C4 -2.7(5)
C2 C3 C4 C5 -0.5(5)
C3 C4 C5 C6 1.8(5)
C4 C5 C6 N1 -0.1(4)
C4 C5 C6 C7 -179.1(3)
N1 C6 C7 N2 1.0(4)
C5 C6 C7 N2 -179.9(3)
N1 C6 C7 C8 -178.0(3)
C5 C6 C7 C8 1.1(4)
N2 C7 C8 C9 -0.6(4)
C6 C7 C8 C9 178.4(3)
C7 C8 C9 C10 -1.5(5)
C8 C9 C10 C11 0.5(5)
C9 C10 C11 O2 -176.4(3)
C9 C10 C11 N2 2.8(4)
C19 C14 C15 C16 1.2(4)
C13 C14 C15 C16 178.0(3)
Ru1 C14 C15 C16 52.9(2)
C19 C14 C15 Ru1 -51.7(2)
C13 C14 C15 Ru1 125.2(3)
C14 C15 C16 C17 1.4(4)
Ru1 C15 C16 C17 55.9(2)
C14 C15 C16 Ru1 -54.5(2)
C15 C16 C17 C18 -3.6(4)
Ru1 C16 C17 C18 52.4(2)
C15 C16 C17 C20 178.1(3)
Ru1 C16 C17 C20 -125.9(3)
C15 C16 C17 Ru1 -56.0(2)
C16 C17 C18 C19 3.2(4)
C20 C17 C18 C19 -178.3(3)
Ru1 C17 C18 C19 55.8(2)
C16 C17 C18 Ru1 -52.5(2)
C20 C17 C18 Ru1 125.9(2)
C17 C18 C19 C14 -0.8(4)
Ru1 C18 C19 C14 55.0(2)
C17 C18 C19 Ru1 -55.8(2)
C15 C14 C19 C18 -1.5(4)
C13 C14 C19 C18 -178.4(3)
Ru1 C14 C19 C18 -53.3(2)
C15 C14 C19 Ru1 51.8(2)
C13 C14 C19 Ru1 -125.1(3)
C16 C17 C20 C21 32.2(4)
C18 C17 C20 C21 -146.1(3)
Ru1 C17 C20 C21 -58.9(4)
C16 C17 C20 C22 -94.0(4)
C18 C17 C20 C22 87.7(4)
Ru1 C17 C20 C22 174.9(3)
O1 C2 N1 C6 -176.0(2)
C3 C2 N1 C6 4.3(4)
O1 C2 N1 Ru1 7.6(4)
C3 C2 N1 Ru1 -172.1(2)
C5 C6 N1 C2 -2.9(4)
C7 C6 N1 C2 176.2(2)
C5 C6 N1 Ru1 173.9(2)
C7 C6 N1 Ru1 -7.0(3)
O2 C11 N2 C7 174.4(2)
C10 C11 N2 C7 -4.8(4)
O2 C11 N2 Ru1 -6.5(3)
C10 C11 N2 Ru1 174.2(2)
C8 C7 N2 C11 3.7(4)
C6 C7 N2 C11 -175.3(2)
C8 C7 N2 Ru1 -175.4(2)
C6 C7 N2 Ru1 5.5(3)
N1 C2 O1 C1 -177.9(3)
C3 C2 O1 C1 1.8(5)
N2 C11 O2 C12 177.7(2)
C10 C11 O2 C12 -3.1(4)
